data_7212805
loop_
_publ_author_name
'Hu, Sheng'
'Zhang, Ze-Ming'
'Meng, Zhao-Sha'
'Lin, Zhuo-Jia'
'Tong, Ming-Liang'

_publ_section_title
;
 Anion-dependent construction of
 copper(i/ii)-1,2,4,5-tetra(4-pyridyl)benzene frameworks
;
_journal_issue 12
_journal_name_full CrystEngComm
_journal_page_first 4378
_journal_paper_doi 10.1039/c0ce00141d
_journal_volume 12
_journal_year 2010
_chemical_formula_sum 'C52 H40 Cu10 I10 N8 O2'
_chemical_formula_weight 2713.32
_space_group_IT_number 2
_symmetry_cell_setting triclinic
_symmetry_space_group_name_Hall '-P 1'
_symmetry_space_group_name_H-M 'P -1'
_atom_sites_solution_hydrogens geom
_atom_sites_solution_primary direct
_atom_sites_solution_secondary difmap
_audit_creation_method SHELXL-97
_cell_angle_alpha 117.5380(10)
_cell_angle_beta 96.1410(10)
_cell_angle_gamma 104.3380(10)
_cell_formula_units_Z 1
_cell_length_a 10.1652(8)
_cell_length_b 14.6342(12)
_cell_length_c 15.2829(12)
_cell_measurement_temperature 293(2)
_cell_volume 1887.1(3)
_computing_structure_refinement 'SHELXL-97 (Sheldrick, 1997)'
_computing_structure_solution 'SHELXS-97 (Sheldrick, 1990)'
_diffrn_ambient_temperature 293(2)
_diffrn_measured_fraction_theta_full 0.967
_diffrn_measured_fraction_theta_max 0.967
_diffrn_radiation_monochromator graphite
_diffrn_radiation_source 'fine-focus sealed tube'
_diffrn_radiation_type MoK\a
_diffrn_radiation_wavelength 0.71073
_diffrn_reflns_av_R_equivalents 0.0256
_diffrn_reflns_av_sigmaI/netI 0.0475
_diffrn_reflns_limit_h_max 12
_diffrn_reflns_limit_h_min -12
_diffrn_reflns_limit_k_max 18
_diffrn_reflns_limit_k_min -16
_diffrn_reflns_limit_l_max 18
_diffrn_reflns_limit_l_min -18
_diffrn_reflns_number 13440
_diffrn_reflns_theta_full 25.99
_diffrn_reflns_theta_max 25.99
_diffrn_reflns_theta_min 2.23
_exptl_absorpt_coefficient_mu 6.886
_exptl_absorpt_correction_T_max 0.7290
_exptl_absorpt_correction_T_min 0.5889
_exptl_absorpt_correction_type multi-scan
_exptl_crystal_density_diffrn 2.388
_exptl_crystal_density_method 'not measured'
_exptl_crystal_F_000 1244
_exptl_crystal_size_max 0.09
_exptl_crystal_size_mid 0.07
_exptl_crystal_size_min 0.05
_refine_diff_density_max 1.608
_refine_diff_density_min -1.176
_refine_diff_density_rms 0.164
_refine_ls_extinction_method none
_refine_ls_goodness_of_fit_ref 1.036
_refine_ls_hydrogen_treatment constr
_refine_ls_matrix_type full
_refine_ls_number_parameters 379
_refine_ls_number_reflns 7168
_refine_ls_number_restraints 12
_refine_ls_restrained_S_all 1.038
_refine_ls_R_factor_all 0.0627
_refine_ls_R_factor_gt 0.0450
_refine_ls_shift/su_max 0.001
_refine_ls_shift/su_mean 0.000
_refine_ls_structure_factor_coef Fsqd
_refine_ls_weighting_details
;
calc w=1/[\s^2^(Fo^2^)+(0.0552P)^2^+1.3222P] where P=(Fo^2^+2Fc^2^)/3
;
_refine_ls_weighting_scheme calc
_refine_ls_wR_factor_gt 0.1025
_refine_ls_wR_factor_ref 0.1111
_reflns_number_gt 5557
_reflns_number_total 7168
_reflns_threshold_expression >2sigma(I)
_cod_data_source_file c0ce00141d.txt
_cod_data_source_block complex4
_cod_depositor_comments
;
The following automatic conversions were performed:

'_symmetry_cell_setting' value 'Triclinic' changed to 'triclinic'
according to /home/saulius/struct/CIF-dictionaries/cif_core.dic
dictionary named 'cif_core.dic' version 2.4.2 from 2011-04-26.

Automatic conversion script
Id: cif_fix_values 1891 2012-01-12 08:04:46Z andrius 
;
_cod_original_sg_symbol_H-M P-1
_cod_database_code 7212805

loop_
_symmetry_equiv_pos_as_xyz
'x, y, z'
'-x, -y, -z'

loop_
_atom_site_label
_atom_site_type_symbol
_atom_site_fract_x
_atom_site_fract_y
_atom_site_fract_z
_atom_site_U_iso_or_equiv
_atom_site_adp_type
_atom_site_occupancy
_atom_site_symmetry_multiplicity
_atom_site_calc_flag
_atom_site_refinement_flags
Cu1 Cu 1.06010(11) 0.42453(9) 0.46631(8) 0.0480(3) Uani 1 1 d .
Cu2 Cu 1.05841(12) 0.38349(9) 0.25476(8) 0.0533(3) Uani 1 1 d .
Cu3 Cu 1.26431(13) 0.27354(11) 0.21815(10) 0.0665(4) Uani 1 1 d .
Cu4 Cu 1.32794(11) 0.48919(9) 0.24570(9) 0.0543(3) Uani 1 1 d .
Cu5 Cu 1.15207(12) 0.31448(8) 0.08543(7) 0.0469(3) Uani 1 1 d .
I1 I 1.29036(5) 0.46144(4) 0.40899(4) 0.03950(14) Uani 1 1 d .
I2 I 0.84529(5) 0.41237(4) 0.33542(4) 0.04237(15) Uani 1 1 d .
I3 I 0.99483(6) 0.16719(4) 0.12842(4) 0.04404(15) Uani 1 1 d .
I4 I 1.10266(6) 0.50209(4) 0.15727(4) 0.04451(15) Uani 1 1 d .
I5 I 1.43175(6) 0.33781(5) 0.12593(5) 0.05655(18) Uani 1 1 d .
N1 N 0.9577(6) 0.2905(5) 0.4735(5) 0.0393(16) Uani 1 1 d .
N2 N 0.3434(8) 0.1892(6) 0.2730(6) 0.053(2) Uani 1 1 d .
N3 N 1.1033(7) 0.2337(5) -0.0683(4) 0.0384(16) Uani 1 1 d .
N4 N 1.4991(7) 0.3728(5) -0.3118(5) 0.0426(16) Uani 1 1 d .
C1 C 0.8711(8) 0.1996(6) 0.3894(6) 0.0371(18) Uani 1 1 d .
H1A H 0.8876 0.1863 0.3266 0.044 Uiso 1 1 calc R
C2 C 0.7602(8) 0.1254(6) 0.3902(6) 0.0385(18) Uani 1 1 d .
H2A H 0.7026 0.0641 0.3293 0.046 Uiso 1 1 calc R
C3 C 0.7339(7) 0.1429(6) 0.4843(6) 0.0301(16) Uani 1 1 d .
C4 C 0.8253(8) 0.2340(6) 0.5703(6) 0.0355(17) Uani 1 1 d .
H4A H 0.8128 0.2481 0.6342 0.043 Uiso 1 1 calc R
C5 C 0.9356(8) 0.3052(7) 0.5635(6) 0.0421(19) Uani 1 1 d .
H5A H 0.9969 0.3656 0.6234 0.050 Uiso 1 1 calc R
C6 C 0.6105(8) 0.0711(6) 0.4911(6) 0.0342(17) Uani 1 1 d .
C7 C 0.6343(8) 0.0334(6) 0.5576(6) 0.0328(17) Uani 1 1 d .
H7A H 0.7246 0.0577 0.5979 0.039 Uiso 1 1 calc R
C8 C 0.4750(7) 0.0403(6) 0.4350(6) 0.0319(16) Uani 1 1 d .
C9 C 0.4360(7) 0.0896(6) 0.3730(6) 0.0319(16) Uani 1 1 d .
C10 C 0.4951(8) 0.2000(7) 0.4099(6) 0.0409(19) Uani 1 1 d .
H10A H 0.5675 0.2431 0.4695 0.049 Uiso 1 1 calc R
C11 C 0.4470(9) 0.2474(7) 0.3585(7) 0.048(2) Uani 1 1 d .
H11A H 0.4883 0.3221 0.3845 0.058 Uiso 1 1 calc R
C12 C 0.2910(9) 0.0826(7) 0.2351(7) 0.052(2) Uani 1 1 d .
H12A H 0.2219 0.0407 0.1736 0.062 Uiso 1 1 calc R
C13 C 0.3335(8) 0.0308(7) 0.2819(6) 0.045(2) Uani 1 1 d .
H13A H 0.2930 -0.0446 0.2520 0.054 Uiso 1 1 calc R
C14 C 1.0890(9) 0.1290(7) -0.1204(6) 0.044(2) Uani 1 1 d .
H14A H 1.0909 0.0927 -0.0841 0.053 Uiso 1 1 calc R
C15 C 1.0715(9) 0.0698(6) -0.2234(5) 0.0387(19) Uani 1 1 d .
H15A H 1.0624 -0.0040 -0.2553 0.046 Uiso 1 1 calc R
C16 C 1.0677(7) 0.1216(6) -0.2792(5) 0.0293(16) Uani 1 1 d .
C17 C 1.0844(8) 0.2317(6) -0.2268(5) 0.0390(19) Uani 1 1 d .
H17A H 1.0848 0.2702 -0.2611 0.047 Uiso 1 1 calc R
C18 C 1.1004(9) 0.2834(7) -0.1224(6) 0.047(2) Uani 1 1 d .
H18A H 1.1096 0.3572 -0.0879 0.056 Uiso 1 1 calc R
C19 C 1.0404(7) 0.0585(6) -0.3939(5) 0.0295(16) Uani 1 1 d .
C20 C 0.9291(7) -0.0385(6) -0.4466(5) 0.0305(16) Uani 1 1 d .
H20A H 0.8821 -0.0655 -0.4099 0.037 Uiso 1 1 calc R
C21 C 1.1155(7) 0.0972(6) -0.4479(5) 0.0304(16) Uani 1 1 d .
C22 C 1.2475(7) 0.1960(6) -0.3970(5) 0.0289(16) Uani 1 1 d .
C23 C 1.2669(8) 0.2758(6) -0.4237(6) 0.0367(18) Uani 1 1 d .
H23A H 1.1965 0.2715 -0.4712 0.044 Uiso 1 1 calc R
C24 C 1.3921(8) 0.3619(6) -0.3790(6) 0.043(2) Uani 1 1 d .
H24A H 1.4028 0.4157 -0.3967 0.051 Uiso 1 1 calc R
C25 C 1.4792(8) 0.2950(7) -0.2895(6) 0.046(2) Uani 1 1 d .
H25A H 1.5529 0.2993 -0.2444 0.055 Uiso 1 1 calc R
C26 C 1.3581(8) 0.2080(6) -0.3275(6) 0.0386(19) Uani 1 1 d .
H26A H 1.3501 0.1570 -0.3065 0.046 Uiso 1 1 calc R
O1W O 1.481(2) 0.0967(16) 0.0360(17) 0.132(7) Uani 0.50 1 d PU
O1W' O 1.621(3) 0.050(3) 0.045(3) 0.205(12) Uani 0.50 1 d PU

loop_
_atom_site_aniso_label
_atom_site_aniso_U_11
_atom_site_aniso_U_22
_atom_site_aniso_U_33
_atom_site_aniso_U_23
_atom_site_aniso_U_13
_atom_site_aniso_U_12
Cu1 0.0454(6) 0.0462(6) 0.0585(7) 0.0334(6) 0.0197(5) 0.0083(5)
Cu2 0.0541(7) 0.0546(7) 0.0475(6) 0.0227(6) 0.0198(5) 0.0164(5)
Cu3 0.0631(8) 0.0780(9) 0.0814(9) 0.0632(8) 0.0059(7) 0.0190(7)
Cu4 0.0418(6) 0.0420(6) 0.0564(7) 0.0211(5) -0.0024(5) -0.0076(5)
Cu5 0.0701(7) 0.0402(6) 0.0205(5) 0.0112(4) 0.0047(5) 0.0146(5)
I1 0.0341(3) 0.0484(3) 0.0312(3) 0.0208(2) 0.0088(2) 0.0050(2)
I2 0.0396(3) 0.0432(3) 0.0408(3) 0.0204(3) 0.0107(2) 0.0099(2)
I3 0.0515(3) 0.0349(3) 0.0380(3) 0.0174(2) 0.0116(2) 0.0045(2)
I4 0.0563(3) 0.0404(3) 0.0392(3) 0.0208(3) 0.0112(3) 0.0192(3)
I5 0.0505(3) 0.0654(4) 0.0579(4) 0.0318(3) 0.0223(3) 0.0214(3)
N1 0.038(4) 0.039(4) 0.048(4) 0.030(3) 0.015(3) 0.006(3)
N2 0.058(5) 0.060(5) 0.064(5) 0.050(4) 0.012(4) 0.016(4)
N3 0.061(4) 0.030(4) 0.016(3) 0.009(3) 0.005(3) 0.010(3)
N4 0.042(4) 0.036(4) 0.039(4) 0.018(3) 0.007(3) -0.001(3)
C1 0.044(4) 0.041(5) 0.039(4) 0.027(4) 0.020(4) 0.018(4)
C2 0.047(5) 0.031(4) 0.038(4) 0.019(4) 0.012(4) 0.008(4)
C3 0.034(4) 0.027(4) 0.041(4) 0.023(3) 0.017(3) 0.015(3)
C4 0.039(4) 0.033(4) 0.037(4) 0.022(4) 0.013(3) 0.006(3)
C5 0.042(5) 0.042(5) 0.040(5) 0.025(4) 0.004(4) 0.004(4)
C6 0.035(4) 0.038(4) 0.040(4) 0.025(4) 0.017(3) 0.014(3)
C7 0.032(4) 0.033(4) 0.038(4) 0.022(4) 0.012(3) 0.010(3)
C8 0.034(4) 0.032(4) 0.039(4) 0.025(4) 0.014(3) 0.010(3)
C9 0.035(4) 0.028(4) 0.039(4) 0.020(3) 0.012(3) 0.012(3)
C10 0.035(4) 0.042(5) 0.044(5) 0.025(4) 0.002(4) 0.008(4)
C11 0.044(5) 0.041(5) 0.059(6) 0.030(5) 0.002(4) 0.010(4)
C12 0.049(5) 0.054(6) 0.050(5) 0.035(5) -0.002(4) 0.002(4)
C13 0.046(5) 0.038(5) 0.043(5) 0.023(4) 0.002(4) 0.001(4)
C14 0.072(6) 0.043(5) 0.025(4) 0.020(4) 0.013(4) 0.026(4)
C15 0.060(5) 0.025(4) 0.024(4) 0.010(3) 0.011(4) 0.010(4)
C16 0.024(4) 0.038(4) 0.018(3) 0.011(3) 0.004(3) 0.006(3)
C17 0.059(5) 0.036(4) 0.023(4) 0.017(4) 0.010(4) 0.013(4)
C18 0.069(6) 0.039(5) 0.027(4) 0.016(4) 0.008(4) 0.014(4)
C19 0.030(4) 0.029(4) 0.023(4) 0.012(3) 0.004(3) 0.006(3)
C20 0.032(4) 0.034(4) 0.016(3) 0.009(3) 0.005(3) 0.004(3)
C21 0.033(4) 0.026(4) 0.027(4) 0.012(3) 0.005(3) 0.005(3)
C22 0.028(4) 0.027(4) 0.016(3) 0.005(3) 0.002(3) 0.000(3)
C23 0.034(4) 0.042(5) 0.038(4) 0.025(4) 0.003(3) 0.009(3)
C24 0.037(4) 0.036(5) 0.050(5) 0.028(4) 0.003(4) -0.001(4)
C25 0.038(4) 0.045(5) 0.037(4) 0.021(4) -0.013(4) -0.005(4)
C26 0.042(4) 0.030(4) 0.041(4) 0.023(4) 0.003(4) 0.001(3)
O1W 0.143(10) 0.099(10) 0.155(11) 0.051(7) 0.089(9) 0.050(8)
O1W' 0.199(15) 0.203(15) 0.205(15) 0.100(10) 0.045(10) 0.068(10)

loop_
_atom_type_symbol
_atom_type_description
_atom_type_scat_dispersion_real
_atom_type_scat_dispersion_imag
_atom_type_scat_source
C C 0.0033 0.0016 'International Tables Vol C Tables 4.2.6.8 and 6.1.1.4'
H H 0.0000 0.0000 'International Tables Vol C Tables 4.2.6.8 and 6.1.1.4'
N N 0.0061 0.0033 'International Tables Vol C Tables 4.2.6.8 and 6.1.1.4'
Cu Cu 0.3201 1.2651 'International Tables Vol C Tables 4.2.6.8 and 6.1.1.4'
I I -0.4742 1.8119 'International Tables Vol C Tables 4.2.6.8 and 6.1.1.4'
O O 0.0106 0.0060 'International Tables Vol C Tables 4.2.6.8 and 6.1.1.4'

loop_
_geom_angle_atom_site_label_1
_geom_angle_atom_site_label_2
_geom_angle_atom_site_label_3
_geom_angle
_geom_angle_site_symmetry_1
_geom_angle_site_symmetry_3
N1 Cu1 I1 127.89(19) . .
N1 Cu1 Cu1 112.13(19) . 2_766
I1 Cu1 Cu1 119.91(6) . 2_766
N1 Cu1 I2 97.36(19) . .
I1 Cu1 I2 109.32(4) . .
Cu1 Cu1 I2 60.98(4) 2_766 .
N1 Cu1 I2 103.75(19) . 2_766
I1 Cu1 I2 98.83(4) . 2_766
Cu1 Cu1 I2 60.91(4) 2_766 2_766
I2 Cu1 I2 121.89(4) . 2_766
N1 Cu1 Cu2 114.99(19) . .
I1 Cu1 Cu2 57.59(3) . .
Cu1 Cu1 Cu2 101.98(6) 2_766 .
I2 Cu1 Cu2 54.64(3) . .
I2 Cu1 Cu2 141.25(4) 2_766 .
I2 Cu2 Cu5 147.52(5) . .
I2 Cu2 I3 107.50(4) . .
Cu5 Cu2 I3 61.09(3) . .
I2 Cu2 I1 108.13(4) . .
Cu5 Cu2 I1 104.32(4) . .
I3 Cu2 I1 110.27(5) . .
I2 Cu2 I4 108.46(5) . .
Cu5 Cu2 I4 58.24(3) . .
I3 Cu2 I4 113.21(4) . .
I1 Cu2 I4 109.12(4) . .
I2 Cu2 Cu4 145.25(5) . .
Cu5 Cu2 Cu4 55.90(4) . .
I3 Cu2 Cu4 107.25(4) . .
I1 Cu2 Cu4 59.32(3) . .
I4 Cu2 Cu4 55.90(3) . .
I2 Cu2 Cu3 146.68(5) . .
Cu5 Cu2 Cu3 55.33(4) . .
I3 Cu2 Cu3 56.07(4) . .
I1 Cu2 Cu3 61.22(4) . .
I4 Cu2 Cu3 104.81(4) . .
Cu4 Cu2 Cu3 60.09(4) . .
I2 Cu2 Cu1 57.07(3) . .
Cu5 Cu2 Cu1 153.20(6) . .
I3 Cu2 Cu1 108.43(4) . .
I1 Cu2 Cu1 53.90(3) . .
I4 Cu2 Cu1 138.37(5) . .
Cu4 Cu2 Cu1 111.34(5) . .
Cu3 Cu2 Cu1 97.99(5) . .
N2 Cu3 I5 110.3(2) 1_655 .
N2 Cu3 Cu5 158.5(2) 1_655 .
I5 Cu3 Cu5 63.87(4) . .
N2 Cu3 I3 109.3(2) 1_655 .
I5 Cu3 I3 120.71(5) . .
Cu5 Cu3 I3 63.01(4) . .
N2 Cu3 I1 98.7(2) 1_655 .
I5 Cu3 I1 107.75(5) . .
Cu5 Cu3 I1 102.82(5) . .
I3 Cu3 I1 107.80(5) . .
N2 Cu3 Cu4 140.5(2) 1_655 .
I5 Cu3 Cu4 58.51(4) . .
Cu5 Cu3 Cu4 56.40(4) . .
I3 Cu3 Cu4 108.11(5) . .
I1 Cu3 Cu4 57.46(4) . .
N2 Cu3 Cu2 137.0(2) 1_655 .
I5 Cu3 Cu2 110.63(5) . .
Cu5 Cu3 Cu2 58.27(4) . .
I3 Cu3 Cu2 58.05(4) . .
I1 Cu3 Cu2 56.44(4) . .
Cu4 Cu3 Cu2 59.14(4) . .
N4 Cu4 Cu5 151.10(19) 2_865 .
N4 Cu4 I4 115.1(2) 2_865 .
Cu5 Cu4 I4 60.92(4) . .
N4 Cu4 I5 101.1(2) 2_865 .
Cu5 Cu4 I5 62.62(4) . .
I4 Cu4 I5 116.91(5) . .
N4 Cu4 I1 102.01(19) 2_865 .
Cu5 Cu4 I1 105.77(4) . .
I4 Cu4 I1 111.92(4) . .
I5 Cu4 I1 108.28(4) . .
N4 Cu4 Cu2 147.42(19) 2_865 .
Cu5 Cu4 Cu2 58.92(4) . .
I4 Cu4 Cu2 60.27(4) . .
I5 Cu4 Cu2 109.41(4) . .
I1 Cu4 Cu2 58.10(3) . .
N4 Cu4 Cu3 136.0(2) 2_865 .
Cu5 Cu4 Cu3 56.41(4) . .
I4 Cu4 Cu3 108.84(4) . .
I5 Cu4 Cu3 55.48(4) . .
I1 Cu4 Cu3 61.08(4) . .
Cu2 Cu4 Cu3 60.77(4) . .
N3 Cu5 Cu4 142.21(19) . .
N3 Cu5 Cu3 132.2(2) . .
Cu4 Cu5 Cu3 67.19(5) . .
N3 Cu5 I4 110.56(19) . .
Cu4 Cu5 I4 60.09(4) . .
Cu3 Cu5 I4 117.15(5) . .
N3 Cu5 Cu2 147.2(2) . .
Cu4 Cu5 Cu2 65.18(4) . .
Cu3 Cu5 Cu2 66.39(5) . .
I4 Cu5 Cu2 62.17(4) . .
N3 Cu5 I3 103.50(18) . .
Cu4 Cu5 I3 113.56(4) . .
Cu3 Cu5 I3 59.10(4) . .
I4 Cu5 I3 115.31(4) . .
Cu2 Cu5 I3 59.54(3) . .
N3 Cu5 I5 99.8(2) . .
Cu4 Cu5 I5 60.22(4) . .
Cu3 Cu5 I5 57.97(4) . .
I4 Cu5 I5 114.05(4) . .
Cu2 Cu5 I5 112.44(4) . .
I3 Cu5 I5 111.95(4) . .
Cu1 I1 Cu2 68.51(4) . .
Cu1 I1 Cu4 128.39(4) . .
Cu2 I1 Cu4 62.58(3) . .
Cu1 I1 Cu3 108.77(4) . .
Cu2 I1 Cu3 62.33(4) . .
Cu4 I1 Cu3 61.46(3) . .
Cu2 I2 Cu1 68.30(4) . .
Cu2 I2 Cu1 110.18(4) . 2_766
Cu1 I2 Cu1 58.11(4) . 2_766
Cu3 I3 Cu2 65.87(4) . .
Cu3 I3 Cu5 57.90(3) . .
Cu2 I3 Cu5 59.38(3) . .
Cu4 I4 Cu5 58.99(3) . .
Cu4 I4 Cu2 63.83(4) . .
Cu5 I4 Cu2 59.59(3) . .
Cu3 I5 Cu4 66.01(4) . .
Cu3 I5 Cu5 58.16(4) . .
Cu4 I5 Cu5 57.16(3) . .
C1 N1 C5 116.8(6) . .
C1 N1 Cu1 120.4(5) . .
C5 N1 Cu1 118.4(5) . .
C12 N2 C11 117.7(7) . .
C12 N2 Cu3 124.6(6) . 1_455
C11 N2 Cu3 117.3(6) . 1_455
C14 N3 C18 116.0(6) . .
C14 N3 Cu5 120.4(5) . .
C18 N3 Cu5 123.1(5) . .
C25 N4 C24 115.8(7) . .
C25 N4 Cu4 125.2(6) . 2_865
C24 N4 Cu4 118.8(5) . 2_865
N1 C1 C2 124.0(7) . .
N1 C1 H1A 118.0 . .
C2 C1 H1A 118.0 . .
C1 C2 C3 119.1(7) . .
C1 C2 H2A 120.4 . .
C3 C2 H2A 120.4 . .
C4 C3 C2 116.7(6) . .
C4 C3 C6 120.9(6) . .
C2 C3 C6 122.3(7) . .
C3 C4 C5 120.9(7) . .
C3 C4 H4A 119.6 . .
C5 C4 H4A 119.6 . .
N1 C5 C4 122.4(7) . .
N1 C5 H5A 118.8 . .
C4 C5 H5A 118.8 . .
C8 C6 C7 119.7(6) . .
C8 C6 C3 123.4(7) . .
C7 C6 C3 116.9(7) . .
C6 C7 C8 121.3(7) . 2_656
C6 C7 H7A 119.4 . .
C8 C7 H7A 119.4 2_656 .
C6 C8 C7 118.9(7) . 2_656
C6 C8 C9 123.4(6) . .
C7 C8 C9 117.4(6) 2_656 .
C10 C9 C13 116.2(7) . .
C10 C9 C8 120.4(7) . .
C13 C9 C8 123.2(7) . .
C9 C10 C11 120.3(8) . .
C9 C10 H10A 119.9 . .
C11 C10 H10A 119.9 . .
N2 C11 C10 122.0(8) . .
N2 C11 H11A 119.0 . .
C10 C11 H11A 119.0 . .
N2 C12 C13 123.1(8) . .
N2 C12 H12A 118.4 . .
C13 C12 H12A 118.4 . .
C12 C13 C9 120.5(8) . .
C12 C13 H13A 119.8 . .
C9 C13 H13A 119.8 . .
N3 C14 C15 125.1(7) . .
N3 C14 H14A 117.5 . .
C15 C14 H14A 117.5 . .
C14 C15 C16 118.7(7) . .
C14 C15 H15A 120.7 . .
C16 C15 H15A 120.7 . .
C17 C16 C15 117.7(6) . .
C17 C16 C19 121.4(6) . .
C15 C16 C19 120.8(7) . .
C16 C17 C18 118.6(7) . .
C16 C17 H17A 120.7 . .
C18 C17 H17A 120.7 . .
N3 C18 C17 123.8(8) . .
N3 C18 H18A 118.1 . .
C17 C18 H18A 118.1 . .
C20 C19 C21 119.4(6) . .
C20 C19 C16 117.2(6) . .
C21 C19 C16 123.2(6) . .
C19 C20 C21 122.3(6) . 2_754
C19 C20 H20A 118.8 . .
C21 C20 H20A 118.8 2_754 .
C20 C21 C19 118.2(6) 2_754 .
C20 C21 C22 118.6(6) 2_754 .
C19 C21 C22 123.1(6) . .
C26 C22 C23 116.6(6) . .
C26 C22 C21 122.3(7) . .
C23 C22 C21 121.0(6) . .
C24 C23 C22 119.0(7) . .
C24 C23 H23A 120.5 . .
C22 C23 H23A 120.5 . .
N4 C24 C23 124.0(7) . .
N4 C24 H24A 118.0 . .
C23 C24 H24A 118.0 . .
N4 C25 C26 124.7(8) . .
N4 C25 H25A 117.7 . .
C26 C25 H25A 117.7 . .
C25 C26 C22 119.9(7) . .
C25 C26 H26A 120.1 . .
C22 C26 H26A 120.1 . .

loop_
_geom_bond_atom_site_label_1
_geom_bond_atom_site_label_2
_geom_bond_distance
_geom_bond_site_symmetry_2
Cu1 N1 2.039(6) .
Cu1 I1 2.6053(11) .
Cu1 Cu1 2.633(2) 2_766
Cu1 I2 2.7101(12) .
Cu1 I2 2.7120(12) 2_766
Cu1 Cu2 3.0002(16) .
Cu2 I2 2.6333(12) .
Cu2 Cu5 2.6853(14) .
Cu2 I3 2.6896(13) .
Cu2 I1 2.7220(13) .
Cu2 I4 2.7537(13) .
Cu2 Cu4 2.8458(15) .
Cu2 Cu3 2.8929(18) .
Cu3 N2 2.044(7) 1_655
Cu3 I5 2.5912(14) .
Cu3 Cu5 2.5966(15) .
Cu3 I3 2.6301(14) .
Cu3 I1 2.8629(16) .
Cu3 Cu4 2.8734(17) .
Cu4 N4 2.041(6) 2_865
Cu4 Cu5 2.5964(14) .
Cu4 I4 2.6257(13) .
Cu4 I5 2.6820(14) .
Cu4 I1 2.7573(13) .
Cu5 N3 2.013(6) .
Cu5 I4 2.6475(12) .
Cu5 I3 2.7314(12) .
Cu5 I5 2.7441(13) .
I2 Cu1 2.7120(12) 2_766
N1 C1 1.339(10) .
N1 C5 1.344(10) .
N2 C12 1.318(11) .
N2 C11 1.332(11) .
N2 Cu3 2.044(7) 1_455
N3 C14 1.319(10) .
N3 C18 1.332(10) .
N4 C25 1.310(10) .
N4 C24 1.337(10) .
N4 Cu4 2.041(6) 2_865
C1 C2 1.364(10) .
C1 H1A 0.9300 .
C2 C3 1.409(10) .
C2 H2A 0.9300 .
C3 C4 1.369(10) .
C3 C6 1.471(9) .
C4 C5 1.378(10) .
C4 H4A 0.9300 .
C5 H5A 0.9300 .
C6 C8 1.384(10) .
C6 C7 1.388(10) .
C7 C8 1.400(9) 2_656
C7 H7A 0.9300 .
C8 C7 1.400(9) 2_656
C8 C9 1.506(10) .
C9 C10 1.377(10) .
C9 C13 1.380(10) .
C10 C11 1.388(11) .
C10 H10A 0.9300 .
C11 H11A 0.9300 .
C12 C13 1.368(11) .
C12 H12A 0.9300 .
C13 H13A 0.9300 .
C14 C15 1.365(10) .
C14 H14A 0.9300 .
C15 C16 1.383(10) .
C15 H15A 0.9300 .
C16 C17 1.381(10) .
C16 C19 1.508(9) .
C17 C18 1.384(10) .
C17 H17A 0.9300 .
C18 H18A 0.9300 .
C19 C20 1.377(9) .
C19 C21 1.392(9) .
C20 C21 1.384(9) 2_754
C20 H20A 0.9300 .
C21 C20 1.384(9) 2_754
C21 C22 1.507(9) .
C22 C26 1.378(10) .
C22 C23 1.384(10) .
C23 C24 1.377(10) .
C23 H23A 0.9300 .
C24 H24A 0.9300 .
C25 C26 1.364(10) .
C25 H25A 0.9300 .
C26 H26A 0.9300 .
O1W O1W' 1.75(3) .
